data_7000160
loop_
_publ_author_name
'Chen, Xu-Dong'
'Mak, Thomas C. W.'

_publ_section_title
;
 Single-strand helical complexes constructed from
 2-pyridinyl-3-pyridinylmethanone: tuning the helical pitch length by
 variation of metal cation and/or counter anion.
;
_journal_issue 22
_journal_name_full 'Dalton transactions (Cambridge, England : 2003)'
_journal_page_first 3646
_journal_page_last 3652
_journal_paper_doi 10.1039/b510569b
_journal_year 2005
_chemical_formula_sum 'C13 H16 F6 N2 O11 S2 Zn'
_chemical_formula_weight 619.77
_chemical_name_systematic
;
?
;
_space_group_IT_number 14
_symmetry_cell_setting monoclinic
_symmetry_space_group_name_Hall '-P 2ybc'
_symmetry_space_group_name_H-M 'P 1 21/c 1'
_atom_sites_solution_hydrogens geom
_atom_sites_solution_primary direct
_atom_sites_solution_secondary difmap
_audit_creation_method SHELXL-97
_cell_angle_alpha 90.00
_cell_angle_beta 97.0170(10)
_cell_angle_gamma 90.00
_cell_formula_units_Z 4
_cell_length_a 10.1623(5)
_cell_length_b 11.5785(5)
_cell_length_c 19.8500(9)
_cell_measurement_temperature 293(2)
_cell_volume 2318.14(18)
_computing_structure_refinement 'SHELXL-97 (Sheldrick, 1997)'
_computing_structure_solution 'SHELXS-97 (Sheldrick, 1990)'
_diffrn_ambient_temperature 293(2)
_diffrn_measured_fraction_theta_full 1.000
_diffrn_measured_fraction_theta_max 1.000
_diffrn_radiation_monochromator graphite
_diffrn_radiation_source 'fine-focus sealed tube'
_diffrn_radiation_type MoK\a
_diffrn_radiation_wavelength 0.71073
_diffrn_reflns_av_R_equivalents 0.0350
_diffrn_reflns_av_sigmaI/netI 0.0261
_diffrn_reflns_limit_h_max 10
_diffrn_reflns_limit_h_min -12
_diffrn_reflns_limit_k_max 13
_diffrn_reflns_limit_k_min -12
_diffrn_reflns_limit_l_max 23
_diffrn_reflns_limit_l_min -23
_diffrn_reflns_number 12107
_diffrn_reflns_theta_full 25.01
_diffrn_reflns_theta_max 25.01
_diffrn_reflns_theta_min 2.02
_exptl_absorpt_coefficient_mu 1.344
_exptl_absorpt_correction_T_max 1.000000
_exptl_absorpt_correction_T_min 0.545444
_exptl_absorpt_correction_type multi-scan
_exptl_crystal_colour Colorless
_exptl_crystal_density_diffrn 1.776
_exptl_crystal_density_method 'not measured'
_exptl_crystal_description Block
_exptl_crystal_F_000 1248
_exptl_crystal_size_max 0.50
_exptl_crystal_size_mid 0.42
_exptl_crystal_size_min 0.24
_refine_diff_density_max 0.638
_refine_diff_density_min -0.849
_refine_diff_density_rms 0.091
_refine_ls_extinction_method none
_refine_ls_goodness_of_fit_ref 1.120
_refine_ls_hydrogen_treatment mixed
_refine_ls_matrix_type full
_refine_ls_number_parameters 324
_refine_ls_number_reflns 4087
_refine_ls_number_restraints 9
_refine_ls_restrained_S_all 1.121
_refine_ls_R_factor_all 0.0506
_refine_ls_R_factor_gt 0.0460
_refine_ls_shift/su_max 0.001
_refine_ls_shift/su_mean 0.000
_refine_ls_structure_factor_coef Fsqd
_refine_ls_weighting_details 'calc w=1/[\s^2^(Fo^2^)+(0.0774P)^2^+1.8783P] where P=(Fo^2^+2Fc^2^)/3'
_refine_ls_weighting_scheme calc
_refine_ls_wR_factor_gt 0.1284
_refine_ls_wR_factor_ref 0.1322
_reflns_number_gt 3625
_reflns_number_total 4087
_reflns_threshold_expression >2sigma(I)
_cod_data_source_file b510569b.txt
_cod_data_source_block Compound(9)
_cod_depositor_comments
;
The following automatic conversions were performed:
'_symmetry_cell_setting' value 'Monoclinic' changed to 'monoclinic'
according to '/home/saulius/struct/CIF-dictionaries/cif_core.dic'
dictionary named 'cif_core.dic' version 2.4.1 from
2010-06-29.

'_exptl_absorpt_correction_type' value 'Multi-scan' changed
to 'multi-scan' according to
'/home/saulius/struct/CIF-dictionaries/cif_core.dic' dictionary named
'cif_core.dic' version 2.4.1 from 2010-06-29.

Automatic conversion script
Id: cif_fix_enum 1527 2010-12-29 10:47:43Z saulius 
;
_cod_original_sg_symbol_H-M P2(1)/c
_cod_database_code 7000160

loop_
_symmetry_equiv_pos_as_xyz
'x, y, z'
'-x, y+1/2, -z+1/2'
'-x, -y, -z'
'x, -y-1/2, z-1/2'

loop_
_atom_site_label
_atom_site_type_symbol
_atom_site_fract_x
_atom_site_fract_y
_atom_site_fract_z
_atom_site_U_iso_or_equiv
_atom_site_adp_type
_atom_site_occupancy
_atom_site_symmetry_multiplicity
_atom_site_calc_flag
_atom_site_refinement_flags
_atom_site_disorder_assembly
_atom_site_disorder_group
Zn1 Zn 0.78083(3) 0.38715(3) 0.131317(17) 0.03216(16) Uani 1 1 d . . .
S1 S 0.77338(11) 0.18900(9) 0.36438(5) 0.0528(3) Uani 1 1 d . . .
S2 S 0.35703(10) 0.18719(9) 0.08567(6) 0.0571(3) Uani 1 1 d D . .
N1 N 1.2527(3) 0.0667(2) 0.35194(13) 0.0347(6) Uani 1 1 d . . .
N2 N 0.8657(3) 0.2177(2) 0.13607(13) 0.0366(6) Uani 1 1 d . . .
C1 C 1.3416(4) 0.1299(3) 0.39100(18) 0.0437(8) Uani 1 1 d . . .
H1A H 1.3812 0.0986 0.4316 0.052 Uiso 1 1 calc R . .
C2 C 1.3769(4) 0.2399(3) 0.3734(2) 0.0536(10) Uani 1 1 d . . .
H2A H 1.4373 0.2827 0.4023 0.064 Uiso 1 1 calc R . .
C3 C 1.3219(4) 0.2851(3) 0.3130(2) 0.0556(10) Uani 1 1 d . . .
H3A H 1.3472 0.3578 0.2993 0.067 Uiso 1 1 calc R . .
C4 C 1.2273(4) 0.2213(3) 0.27210(18) 0.0441(8) Uani 1 1 d . . .
H4A H 1.1876 0.2508 0.2310 0.053 Uiso 1 1 calc R . .
C5 C 1.1940(3) 0.1132(3) 0.29388(16) 0.0323(7) Uani 1 1 d . . .
C6 C 1.0954(3) 0.0345(3) 0.25480(15) 0.0329(7) Uani 1 1 d . . .
C7 C 0.9476(3) 0.1824(3) 0.19023(16) 0.0335(7) Uani 1 1 d . . .
H7A H 0.9655 0.2326 0.2268 0.040 Uiso 1 1 calc R . .
C8 C 1.0070(3) 0.0742(3) 0.19428(16) 0.0336(7) Uani 1 1 d . . .
C9 C 0.9770(4) -0.0023(3) 0.14045(19) 0.0480(9) Uani 1 1 d . . .
H9A H 1.0126 -0.0764 0.1422 0.058 Uiso 1 1 calc R . .
C10 C 0.8934(5) 0.0341(3) 0.0847(2) 0.0584(11) Uani 1 1 d . . .
H10A H 0.8722 -0.0151 0.0479 0.070 Uiso 1 1 calc R . .
C11 C 0.8415(4) 0.1440(3) 0.08376(18) 0.0503(9) Uani 1 1 d . . .
H11A H 0.7872 0.1683 0.0452 0.060 Uiso 1 1 calc R . .
C12 C 0.7293(4) 0.0431(5) 0.3456(3) 0.0862(17) Uani 1 1 d D . .
C13 C 0.4004(7) 0.0403(5) 0.1066(3) 0.0881(16) Uani 1 1 d . . .
O1 O 1.0898(2) -0.06621(19) 0.27273(12) 0.0411(5) Uani 1 1 d . . .
O2 O 0.7385(4) 0.2049(3) 0.43055(16) 0.0836(11) Uani 1 1 d . . .
O3 O 0.9110(4) 0.1971(4) 0.35863(19) 0.0955(13) Uani 1 1 d . . .
O4 O 0.6896(6) 0.2550(4) 0.3161(2) 0.1139(16) Uani 1 1 d . . .
O5 O 0.3901(4) 0.2491(3) 0.1470(2) 0.0870(11) Uani 1 1 d D . .
O6 O 0.4360(5) 0.2201(4) 0.03523(18) 0.1121(17) Uani 1 1 d D . .
O7 O 0.2195(4) 0.1783(4) 0.0644(3) 0.139(2) Uani 1 1 d D . .
O1W O 0.6406(3) 0.3707(2) 0.04615(12) 0.0457(6) Uani 1 1 d . . .
H1WA H 0.6648 0.3645 0.0026 0.12(2) Uiso 1 1 d R . .
H1WB H 0.5730 0.3161 0.0433 0.11(2) Uiso 1 1 d R . .
O2W O 0.9147(3) 0.4391(2) 0.06719(15) 0.0595(7) Uani 1 1 d . . .
H2WA H 0.9651 0.3946 0.0409 0.066(14) Uiso 1 1 d R . .
H2WB H 0.9071 0.5121 0.0475 0.094(18) Uiso 1 1 d R . .
O3W O 0.6356(3) 0.3448(3) 0.19189(13) 0.0520(6) Uani 1 1 d . . .
H3WA H 0.6558 0.3151 0.2355 0.065(13) Uiso 1 1 d R . .
H3WB H 0.5485 0.3207 0.1804 0.072(14) Uiso 1 1 d R . .
O4W O 1.0674(3) 0.3348(3) -0.01762(19) 0.0721(9) Uani 1 1 d . . .
H4WA H 1.0390 0.2616 -0.0005 0.052(11) Uiso 1 1 d R . .
H4WB H 1.0301 0.2981 -0.0596 0.22(5) Uiso 1 1 d R . .
F1 F 0.6045(3) 0.0218(3) 0.3429(3) 0.1330(17) Uani 1 1 d D . .
F2 F 0.7896(5) -0.0250(4) 0.3921(4) 0.195(3) Uani 1 1 d D . .
F3 F 0.7644(6) 0.0109(5) 0.2882(3) 0.229(4) Uani 1 1 d D . .
F4 F 0.3764(6) -0.0306(4) 0.0575(3) 0.158(2) Uani 1 1 d . . .
F5 F 0.5262(6) 0.0329(5) 0.1265(4) 0.191(3) Uani 1 1 d . . .
F6 F 0.3385(7) 0.0061(4) 0.1574(3) 0.170(2) Uani 1 1 d . . .

loop_
_atom_site_aniso_label
_atom_site_aniso_U_11
_atom_site_aniso_U_22
_atom_site_aniso_U_33
_atom_site_aniso_U_23
_atom_site_aniso_U_13
_atom_site_aniso_U_12
Zn1 0.0381(2) 0.0242(2) 0.0325(2) 0.00066(13) -0.00245(15) -0.00053(13)
S1 0.0719(7) 0.0497(6) 0.0360(5) 0.0074(4) 0.0035(4) -0.0140(5)
S2 0.0531(6) 0.0424(5) 0.0722(7) 0.0115(5) -0.0065(5) -0.0089(4)
N1 0.0402(14) 0.0278(14) 0.0348(13) -0.0009(11) -0.0008(11) -0.0022(11)
N2 0.0447(15) 0.0275(14) 0.0357(14) 0.0006(11) -0.0029(11) 0.0027(12)
C1 0.051(2) 0.0388(19) 0.0387(18) -0.0001(14) -0.0067(15) -0.0071(15)
C2 0.058(2) 0.042(2) 0.056(2) -0.0024(17) -0.0098(18) -0.0164(18)
C3 0.068(3) 0.034(2) 0.061(2) 0.0094(17) -0.0053(19) -0.0198(18)
C4 0.050(2) 0.0342(18) 0.0463(19) 0.0085(15) -0.0022(15) -0.0076(15)
C5 0.0353(16) 0.0281(16) 0.0333(16) 0.0003(12) 0.0031(12) 0.0012(12)
C6 0.0371(16) 0.0268(16) 0.0341(15) -0.0002(12) 0.0014(12) 0.0033(13)
C7 0.0412(17) 0.0237(15) 0.0339(16) -0.0012(12) -0.0018(13) -0.0010(12)
C8 0.0384(16) 0.0258(15) 0.0354(16) 0.0013(13) -0.0009(13) -0.0007(13)
C9 0.062(2) 0.0283(17) 0.051(2) -0.0070(15) -0.0081(17) 0.0079(16)
C10 0.082(3) 0.038(2) 0.047(2) -0.0144(17) -0.0214(19) 0.0109(19)
C11 0.066(2) 0.0362(19) 0.0424(19) -0.0037(15) -0.0171(17) 0.0079(17)
C12 0.054(3) 0.056(3) 0.149(5) -0.026(3) 0.016(3) -0.002(2)
C13 0.103(4) 0.055(3) 0.103(4) 0.004(3) 0.000(3) 0.010(3)
O1 0.0492(13) 0.0238(12) 0.0461(13) 0.0040(10) -0.0109(10) -0.0010(10)
O2 0.112(3) 0.089(3) 0.0517(18) 0.0029(17) 0.0163(18) -0.012(2)
O3 0.083(2) 0.123(4) 0.082(2) -0.015(2) 0.0174(19) -0.048(2)
O4 0.173(5) 0.088(3) 0.074(2) 0.038(2) -0.010(3) 0.008(3)
O5 0.090(3) 0.074(2) 0.103(3) -0.017(2) 0.034(2) -0.0155(19)
O6 0.145(4) 0.125(4) 0.064(2) 0.006(2) 0.005(2) -0.073(3)
O7 0.069(3) 0.088(3) 0.243(6) 0.044(4) -0.050(3) -0.017(2)
O1W 0.0506(14) 0.0507(15) 0.0334(12) -0.0007(10) -0.0043(10) -0.0049(12)
O2W 0.0701(18) 0.0397(15) 0.0752(19) 0.0013(14) 0.0345(15) -0.0055(13)
O3W 0.0504(15) 0.0629(17) 0.0426(14) 0.0123(12) 0.0055(11) -0.0076(13)
O4W 0.072(2) 0.058(2) 0.086(2) -0.0004(17) 0.0110(17) 0.0096(16)
F1 0.066(2) 0.087(3) 0.246(5) -0.029(3) 0.021(3) -0.0283(18)
F2 0.148(4) 0.053(2) 0.365(9) 0.030(4) -0.053(5) 0.005(2)
F3 0.198(5) 0.215(6) 0.300(8) -0.207(7) 0.137(6) -0.104(5)
F4 0.205(5) 0.071(3) 0.197(5) -0.049(3) 0.025(4) -0.011(3)
F5 0.140(4) 0.125(4) 0.289(7) 0.014(4) -0.050(4) 0.071(3)
F6 0.266(7) 0.083(3) 0.172(4) 0.058(3) 0.076(5) -0.013(3)

loop_
_atom_type_symbol
_atom_type_description
_atom_type_scat_dispersion_real
_atom_type_scat_dispersion_imag
_atom_type_scat_source
C C 0.0033 0.0016 'International Tables Vol C Tables 4.2.6.8 and 6.1.1.4'
H H 0.0000 0.0000 'International Tables Vol C Tables 4.2.6.8 and 6.1.1.4'
N N 0.0061 0.0033 'International Tables Vol C Tables 4.2.6.8 and 6.1.1.4'
O O 0.0106 0.0060 'International Tables Vol C Tables 4.2.6.8 and 6.1.1.4'
F F 0.0171 0.0103 'International Tables Vol C Tables 4.2.6.8 and 6.1.1.4'
S S 0.1246 0.1234 'International Tables Vol C Tables 4.2.6.8 and 6.1.1.4'
Zn Zn 0.2839 1.4301 'International Tables Vol C Tables 4.2.6.8 and 6.1.1.4'

loop_
_geom_angle_atom_site_label_1
_geom_angle_atom_site_label_2
_geom_angle_atom_site_label_3
_geom_angle
_geom_angle_site_symmetry_1
_geom_angle_site_symmetry_3
_geom_angle_publ_flag
O2W Zn1 O3W 175.30(11) . . ?
O2W Zn1 O1W 87.90(11) . . ?
O3W Zn1 O1W 89.09(10) . . ?
O2W Zn1 N1 86.68(11) . 2_755 ?
O3W Zn1 N1 90.07(11) . 2_755 ?
O1W Zn1 N1 96.24(10) . 2_755 ?
O2W Zn1 N2 90.11(11) . . ?
O3W Zn1 N2 93.98(11) . . ?
O1W Zn1 N2 100.62(10) . . ?
N1 Zn1 N2 162.72(10) 2_755 . ?
O2W Zn1 O1 95.23(11) . 2_755 ?
O3W Zn1 O1 87.11(10) . 2_755 ?
O1W Zn1 O1 169.38(9) . 2_755 ?
N1 Zn1 O1 73.87(9) 2_755 2_755 ?
N2 Zn1 O1 89.54(9) . 2_755 ?
O2 S1 O3 115.3(2) . . ?
O2 S1 O4 111.0(3) . . ?
O3 S1 O4 115.1(3) . . ?
O2 S1 C12 103.5(2) . . ?
O3 S1 C12 105.8(2) . . ?
O4 S1 C12 104.8(3) . . ?
O6 S2 O7 115.8(3) . . ?
O6 S2 O5 112.2(2) . . ?
O7 S2 O5 114.6(3) . . ?
O6 S2 C13 106.0(3) . . ?
O7 S2 C13 101.9(3) . . ?
O5 S2 C13 104.7(3) . . ?
C1 N1 C5 118.4(3) . . ?
C1 N1 Zn1 123.5(2) . 2_745 ?
C5 N1 Zn1 117.4(2) . 2_745 ?
C7 N2 C11 117.6(3) . . ?
C7 N2 Zn1 121.5(2) . . ?
C11 N2 Zn1 120.9(2) . . ?
N1 C1 C2 122.5(3) . . ?
C3 C2 C1 119.0(3) . . ?
C2 C3 C4 119.3(3) . . ?
C5 C4 C3 118.5(3) . . ?
N1 C5 C4 122.2(3) . . ?
N1 C5 C6 113.5(3) . . ?
C4 C5 C6 124.3(3) . . ?
O1 C6 C8 119.1(3) . . ?
O1 C6 C5 118.8(3) . . ?
C8 C6 C5 122.1(3) . . ?
N2 C7 C8 123.0(3) . . ?
C7 C8 C9 118.5(3) . . ?
C7 C8 C6 122.9(3) . . ?
C9 C8 C6 118.6(3) . . ?
C10 C9 C8 118.5(3) . . ?
C9 C10 C11 119.5(3) . . ?
N2 C11 C10 122.9(3) . . ?
F1 C12 F3 106.6(5) . . ?
F1 C12 F2 106.8(5) . . ?
F3 C12 F2 107.0(5) . . ?
F1 C12 S1 114.4(4) . . ?
F3 C12 S1 111.8(4) . . ?
F2 C12 S1 109.9(4) . . ?
F4 C13 F5 106.3(6) . . ?
F4 C13 F6 109.1(6) . . ?
F5 C13 F6 107.1(6) . . ?
F4 C13 S2 114.5(5) . . ?
F5 C13 S2 109.9(5) . . ?
F6 C13 S2 109.7(5) . . ?
C6 O1 Zn1 115.7(2) . 2_745 ?

loop_
_geom_bond_atom_site_label_1
_geom_bond_atom_site_label_2
_geom_bond_distance
_geom_bond_site_symmetry_2
_geom_bond_publ_flag
Zn1 O2W 2.063(3) . ?
Zn1 O3W 2.073(3) . ?
Zn1 O1W 2.082(2) . ?
Zn1 N1 2.139(3) 2_755 ?
Zn1 N2 2.141(3) . ?
Zn1 O1 2.244(2) 2_755 ?
S1 O2 1.414(3) . ?
S1 O3 1.420(4) . ?
S1 O4 1.424(4) . ?
S1 C12 1.776(5) . ?
S2 O6 1.410(4) . ?
S2 O7 1.414(4) . ?
S2 O5 1.417(4) . ?
S2 C13 1.793(6) . ?
N1 C1 1.335(4) . ?
N1 C5 1.344(4) . ?
N1 Zn1 2.139(3) 2_745 ?
N2 C7 1.340(4) . ?
N2 C11 1.343(4) . ?
C1 C2 1.380(5) . ?
C2 C3 1.363(6) . ?
C3 C4 1.392(5) . ?
C4 C5 1.379(5) . ?
C5 C6 1.499(4) . ?
C6 O1 1.222(4) . ?
C6 C8 1.483(4) . ?
C7 C8 1.389(4) . ?
C8 C9 1.393(5) . ?
C9 C10 1.376(5) . ?
C10 C11 1.377(5) . ?
C12 F1 1.287(5) . ?
C12 F3 1.289(5) . ?
C12 F2 1.308(6) . ?
C13 F4 1.274(7) . ?
C13 F5 1.293(8) . ?
C13 F6 1.313(8) . ?
O1 Zn1 2.244(2) 2_745 ?

loop_
_geom_torsion_atom_site_label_1
_geom_torsion_atom_site_label_2
_geom_torsion_atom_site_label_3
_geom_torsion_atom_site_label_4
_geom_torsion
_geom_torsion_site_symmetry_1
_geom_torsion_site_symmetry_2
_geom_torsion_site_symmetry_3
_geom_torsion_site_symmetry_4
_geom_torsion_publ_flag
O2W Zn1 N2 C7 102.9(3) . . . . ?
O3W Zn1 N2 C7 -79.4(3) . . . . ?
O1W Zn1 N2 C7 -169.2(2) . . . . ?
N1 Zn1 N2 C7 23.8(5) 2_755 . . . ?
O1 Zn1 N2 C7 7.7(3) 2_755 . . . ?
O2W Zn1 N2 C11 -75.1(3) . . . . ?
O3W Zn1 N2 C11 102.6(3) . . . . ?
O1W Zn1 N2 C11 12.7(3) . . . . ?
N1 Zn1 N2 C11 -154.3(3) 2_755 . . . ?
O1 Zn1 N2 C11 -170.4(3) 2_755 . . . ?
C5 N1 C1 C2 -1.2(6) . . . . ?
Zn1 N1 C1 C2 169.4(3) 2_745 . . . ?
N1 C1 C2 C3 -1.8(7) . . . . ?
C1 C2 C3 C4 2.8(7) . . . . ?
C2 C3 C4 C5 -0.9(6) . . . . ?
C1 N1 C5 C4 3.2(5) . . . . ?
Zn1 N1 C5 C4 -167.9(3) 2_745 . . . ?
C1 N1 C5 C6 -179.5(3) . . . . ?
Zn1 N1 C5 C6 9.4(3) 2_745 . . . ?
C3 C4 C5 N1 -2.2(5) . . . . ?
C3 C4 C5 C6 -179.2(3) . . . . ?
N1 C5 C6 O1 -9.7(4) . . . . ?
C4 C5 C6 O1 167.6(3) . . . . ?
N1 C5 C6 C8 171.8(3) . . . . ?
C4 C5 C6 C8 -11.0(5) . . . . ?
C11 N2 C7 C8 -0.2(5) . . . . ?
Zn1 N2 C7 C8 -178.3(2) . . . . ?
N2 C7 C8 C9 -2.0(5) . . . . ?
N2 C7 C8 C6 -178.8(3) . . . . ?
O1 C6 C8 C7 141.9(3) . . . . ?
C5 C6 C8 C7 -39.5(5) . . . . ?
O1 C6 C8 C9 -34.8(5) . . . . ?
C5 C6 C8 C9 143.7(3) . . . . ?
C7 C8 C9 C10 2.2(6) . . . . ?
C6 C8 C9 C10 179.1(4) . . . . ?
C8 C9 C10 C11 -0.4(7) . . . . ?
C7 N2 C11 C10 2.1(6) . . . . ?
Zn1 N2 C11 C10 -179.7(3) . . . . ?
C9 C10 C11 N2 -1.8(7) . . . . ?
O2 S1 C12 F1 63.8(5) . . . . ?
O3 S1 C12 F1 -174.5(4) . . . . ?
O4 S1 C12 F1 -52.5(5) . . . . ?
O2 S1 C12 F3 -174.9(4) . . . . ?
O3 S1 C12 F3 -53.3(5) . . . . ?
O4 S1 C12 F3 68.7(5) . . . . ?
O2 S1 C12 F2 -56.2(4) . . . . ?
O3 S1 C12 F2 65.4(4) . . . . ?
O4 S1 C12 F2 -172.6(4) . . . . ?
O6 S2 C13 F4 -62.0(6) . . . . ?
O7 S2 C13 F4 59.5(7) . . . . ?
O5 S2 C13 F4 179.2(5) . . . . ?
O6 S2 C13 F5 57.5(6) . . . . ?
O7 S2 C13 F5 179.0(6) . . . . ?
O5 S2 C13 F5 -61.3(6) . . . . ?
O6 S2 C13 F6 175.0(5) . . . . ?
O7 S2 C13 F6 -63.5(6) . . . . ?
O5 S2 C13 F6 56.2(6) . . . . ?
C8 C6 O1 Zn1 -176.3(2) . . . 2_745 ?
C5 C6 O1 Zn1 5.1(4) . . . 2_745 ?
